data_4314218
loop_
_publ_author_name
'Chui-Ying Lai'
'Wing-Leung Mak'
'Eddie Y. Y. Chan'
'Yiu-Keung Sau'
'Qian-Feng Zhang'
'Samuel M. F. Lo'
'Ian D. Williams'
'Wa-Hung Leung'

_publ_contact_author_address
;
       Department of Chemistry
       The Hong Kong University of Science and Technology
       Clear Water Bay, Kowloon
       Hong Kong
;
_publ_contact_author_email chleung@ust.hk
_publ_contact_author_fax '852 23581594'
_publ_contact_author_name 'Dr. Wa-Hung Leung'
_publ_contact_author_phone '852 23587360'
_publ_section_title
;
 Ruthenium Complexes with Chiral Tetradentate Imino-Sulfoxide Ligands
;
_journal_name_full 'Inorganic Chemistry'
_journal_page_first 5863
_journal_page_last 5870
_journal_paper_doi 10.1021/ic030075e
_journal_volume 42
_journal_year 2003
_chemical_formula_sum 'C18 H24 Cl F6 N2 O4 P Ru S2'
_chemical_formula_weight 678.00
_chemical_name_systematic
;
  ?
;
_space_group_IT_number 2
_symmetry_cell_setting triclinic
_symmetry_space_group_name_Hall '-P 1'
_symmetry_space_group_name_H-M 'P -1'
_atom_sites_solution_hydrogens geom
_atom_sites_solution_primary direct
_atom_sites_solution_secondary difmap
_audit_creation_method SHELXL-97
_cell_angle_alpha 114.2560(10)
_cell_angle_beta 93.0420(10)
_cell_angle_gamma 99.7640(10)
_cell_formula_units_Z 2
_cell_length_a 9.0506(5)
_cell_length_b 11.5196(7)
_cell_length_c 12.7984(8)
_cell_measurement_reflns_used 3828
_cell_measurement_temperature 100(2)
_cell_measurement_theta_max 28.28
_cell_measurement_theta_min 2.70
_cell_volume 1187.69(12)
_computing_cell_refinement 'Bruker SMART'
_computing_data_collection 'Bruker SMART'
_computing_data_reduction 'Bruker SAINT'
_computing_molecular_graphics 'Bruker SHELXTL'
_computing_publication_material 'Bruker SHELXTL'
_computing_structure_refinement 'SHELXL-97 (Sheldrick, 1997)'
_computing_structure_solution 'SHELXS-97 (Sheldrick, 1990)'
_diffrn_ambient_temperature 100(2)
_diffrn_measured_fraction_theta_full 0.965
_diffrn_measured_fraction_theta_max 0.965
_diffrn_measurement_device_type 'CCD area detector'
_diffrn_measurement_method 'phi and omega scans'
_diffrn_radiation_monochromator graphite
_diffrn_radiation_source 'fine-focus sealed tube'
_diffrn_radiation_type MoK\a
_diffrn_radiation_wavelength 0.71073
_diffrn_reflns_av_R_equivalents 0.0150
_diffrn_reflns_av_sigmaI/netI 0.0330
_diffrn_reflns_limit_h_max 8
_diffrn_reflns_limit_h_min -11
_diffrn_reflns_limit_k_max 14
_diffrn_reflns_limit_k_min -14
_diffrn_reflns_limit_l_max 16
_diffrn_reflns_limit_l_min -15
_diffrn_reflns_number 7052
_diffrn_reflns_theta_full 27.10
_diffrn_reflns_theta_max 27.10
_diffrn_reflns_theta_min 1.76
_exptl_absorpt_coefficient_mu 1.093
_exptl_absorpt_correction_type empirical
_exptl_crystal_colour Cube
_exptl_crystal_density_diffrn 1.896
_exptl_crystal_density_meas 0
_exptl_crystal_density_method 'not measured'
_exptl_crystal_description Orange
_exptl_crystal_F_000 680
_exptl_crystal_size_max 0.26
_exptl_crystal_size_mid 0.26
_exptl_crystal_size_min 0.24
_refine_diff_density_max 0.845
_refine_diff_density_min -0.566
_refine_diff_density_rms 0.085
_refine_ls_extinction_method none
_refine_ls_goodness_of_fit_ref 1.056
_refine_ls_hydrogen_treatment mixed
_refine_ls_matrix_type full
_refine_ls_number_parameters 316
_refine_ls_number_reflns 5071
_refine_ls_number_restraints 0
_refine_ls_restrained_S_all 1.056
_refine_ls_R_factor_all 0.0325
_refine_ls_R_factor_gt 0.0282
_refine_ls_shift/su_max 0.001
_refine_ls_shift/su_mean 0.000
_refine_ls_structure_factor_coef Fsqd
_refine_ls_weighting_details 'calc w=1/[\s^2^(Fo^2^)+(0.0332P)^2^+0.8113P] where P=(Fo^2^+2Fc^2^)/3'
_refine_ls_weighting_scheme calc
_refine_ls_wR_factor_gt 0.0682
_refine_ls_wR_factor_ref 0.0703
_reflns_number_gt 4542
_reflns_number_total 5071
_reflns_threshold_expression >2sigma(I)
_cod_data_source_file ic030075e_4.cif
_cod_data_source_block '[RuClH2ONCSOMe][PF6].H2O'
_cod_depositor_comments
;
The following automatic conversions were performed:

'_symmetry_cell_setting' value 'Triclinic' changed to 'triclinic'
according to the built-in table from CIF Core dictionary named
'cif_core.dic' version 2.4.1 from
2010-06-29.

'_exptl_absorpt_correction_type' value 'Empirical'
changed to 'empirical' according to the built-in table from CIF Core
dictionary named 'cif_core.dic' version 2.4.1 from 2010-06-29.

Automatic conversion script
Id: cif_fix_values 1646 2011-03-28 12:23:43Z adriana 
;
_cod_database_code 4314218

loop_
_symmetry_equiv_pos_as_xyz
'x, y, z'
'-x, -y, -z'

loop_
_atom_site_label
_atom_site_type_symbol
_atom_site_fract_x
_atom_site_fract_y
_atom_site_fract_z
_atom_site_U_iso_or_equiv
_atom_site_adp_type
_atom_site_occupancy
_atom_site_symmetry_multiplicity
_atom_site_calc_flag
_atom_site_refinement_flags
_atom_site_disorder_assembly
_atom_site_disorder_group
Ru1 Ru 0.96895(2) 0.223414(17) 0.239989(16) 0.01062(6) Uani 1 1 d . . .
Cl1 Cl 0.97420(7) 0.44887(5) 0.30278(5) 0.01538(12) Uani 1 1 d . . .
S2 S 0.76834(7) 0.19896(6) 0.33034(5) 0.01268(12) Uani 1 1 d . . .
S1 S 0.84426(7) 0.17824(6) 0.06685(5) 0.01310(12) Uani 1 1 d . . .
N1 N 1.1715(2) 0.25359(18) 0.17843(17) 0.0119(4) Uani 1 1 d . . .
N2 N 1.1139(2) 0.26878(18) 0.38889(17) 0.0126(4) Uani 1 1 d . . .
C1 C 1.2972(3) 0.2509(2) 0.2555(2) 0.0155(5) Uani 1 1 d . . .
H1A H 1.3954 0.2915 0.2419 0.019 Uiso 1 1 calc R . .
H1B H 1.2996 0.1601 0.2413 0.019 Uiso 1 1 calc R . .
C2 C 1.2679(3) 0.3273(2) 0.3784(2) 0.0159(5) Uani 1 1 d . . .
H2A H 1.3436 0.3224 0.4344 0.019 Uiso 1 1 calc R . .
H2B H 1.2749 0.4200 0.3946 0.019 Uiso 1 1 calc R . .
C10 C 0.6640(3) 0.2223(3) 0.0739(2) 0.0215(6) Uani 1 1 d . . .
H10A H 0.6162 0.2000 -0.0043 0.032 Uiso 1 1 calc R . .
H10B H 0.6773 0.3163 0.1210 0.032 Uiso 1 1 calc R . .
H10C H 0.5996 0.1750 0.1091 0.032 Uiso 1 1 calc R . .
C11 C 0.9427(3) 0.2736(2) 0.0009(2) 0.0137(5) Uani 1 1 d . . .
C12 C 0.8606(3) 0.2959(2) -0.0809(2) 0.0164(5) Uani 1 1 d . . .
H12A H 0.7536 0.2678 -0.0955 0.020 Uiso 1 1 calc R . .
C13 C 0.9336(3) 0.3590(2) -0.1419(2) 0.0182(5) Uani 1 1 d . . .
H13A H 0.8766 0.3751 -0.1971 0.022 Uiso 1 1 calc R . .
C14 C 1.0893(3) 0.3982(2) -0.1219(2) 0.0173(5) Uani 1 1 d . . .
H14A H 1.1397 0.4417 -0.1631 0.021 Uiso 1 1 calc R . .
C15 C 1.1714(3) 0.3739(2) -0.0419(2) 0.0161(5) Uani 1 1 d . . .
H15A H 1.2786 0.4004 -0.0293 0.019 Uiso 1 1 calc R . .
C16 C 1.1009(3) 0.3114(2) 0.0212(2) 0.0141(5) Uani 1 1 d . . .
C17 C 1.2054(3) 0.2924(2) 0.1012(2) 0.0141(5) Uani 1 1 d . . .
H17A H 1.3100 0.3110 0.0947 0.017 Uiso 1 1 calc R . .
C20 C 0.7265(3) 0.3481(2) 0.4289(2) 0.0177(5) Uani 1 1 d . . .
H20A H 0.6380 0.3295 0.4647 0.026 Uiso 1 1 calc R . .
H20B H 0.7051 0.3995 0.3872 0.026 Uiso 1 1 calc R . .
H20C H 0.8136 0.3975 0.4891 0.026 Uiso 1 1 calc R . .
C21 C 0.8153(3) 0.1394(2) 0.4346(2) 0.0134(5) Uani 1 1 d . . .
C22 C 0.7010(3) 0.0561(2) 0.4521(2) 0.0180(5) Uani 1 1 d . . .
H22A H 0.6067 0.0240 0.4032 0.022 Uiso 1 1 calc R . .
C23 C 0.7242(3) 0.0193(2) 0.5415(2) 0.0192(5) Uani 1 1 d . . .
H23A H 0.6464 -0.0392 0.5529 0.023 Uiso 1 1 calc R . .
C24 C 0.8600(3) 0.0676(2) 0.6136(2) 0.0182(5) Uani 1 1 d . . .
H24A H 0.8742 0.0458 0.6768 0.022 Uiso 1 1 calc R . .
C25 C 0.9758(3) 0.1481(2) 0.5935(2) 0.0172(5) Uani 1 1 d . . .
H25A H 1.0694 0.1803 0.6433 0.021 Uiso 1 1 calc R . .
C26 C 0.9585(3) 0.1831(2) 0.5024(2) 0.0139(5) Uani 1 1 d . . .
C27 C 1.0954(3) 0.2534(2) 0.4811(2) 0.0152(5) Uani 1 1 d . . .
H27A H 1.1783 0.2911 0.5416 0.018 Uiso 1 1 calc R . .
O1 O 0.98482(19) 0.02360(15) 0.18552(14) 0.0135(3) Uani 1 1 d . . .
H1AA H 1.0364 0.0010 0.1295 0.016 Uiso 1 1 d R . .
H1AB H 0.8970 -0.0253 0.1631 0.016 Uiso 1 1 d R . .
O3 O 0.61939(19) 0.11575(17) 0.26312(15) 0.0171(4) Uani 1 1 d . . .
O2 O 0.8199(2) 0.04060(16) -0.02193(15) 0.0177(4) Uani 1 1 d . . .
P1 P 0.50811(8) 0.64035(7) 0.27601(6) 0.01789(14) Uani 1 1 d . . .
F1 F 0.34709(18) 0.56235(16) 0.27897(15) 0.0302(4) Uani 1 1 d . . .
F2 F 0.5881(2) 0.5395(2) 0.3000(3) 0.0624(7) Uani 1 1 d . . .
F3 F 0.67182(18) 0.72047(16) 0.27409(14) 0.0280(4) Uani 1 1 d . . .
F4 F 0.4321(2) 0.7455(2) 0.2570(2) 0.0538(6) Uani 1 1 d . . .
F5 F 0.4937(3) 0.5566(3) 0.14201(18) 0.0736(9) Uani 1 1 d . . .
F6 F 0.5271(2) 0.72640(19) 0.41248(15) 0.0401(5) Uani 1 1 d . . .
O1W O 0.6995(2) 0.87913(18) 0.13895(17) 0.0253(4) Uani 1 1 d . . .
H1WA H 0.6546 0.9425 0.1642 0.030 Uiso 1 1 d R . .
H1WB H 0.6805 0.8344 0.1773 0.030 Uiso 1 1 d R . .

loop_
_atom_site_aniso_label
_atom_site_aniso_U_11
_atom_site_aniso_U_22
_atom_site_aniso_U_33
_atom_site_aniso_U_23
_atom_site_aniso_U_13
_atom_site_aniso_U_12
Ru1 0.01064(10) 0.01090(10) 0.01055(10) 0.00472(7) 0.00118(7) 0.00261(7)
Cl1 0.0173(3) 0.0128(3) 0.0170(3) 0.0067(2) 0.0032(2) 0.0041(2)
S2 0.0118(3) 0.0136(3) 0.0127(3) 0.0056(2) 0.0016(2) 0.0029(2)
S1 0.0126(3) 0.0140(3) 0.0128(3) 0.0060(2) 0.0010(2) 0.0025(2)
N1 0.0123(10) 0.0098(9) 0.0131(10) 0.0042(8) 0.0008(8) 0.0034(8)
N2 0.0130(10) 0.0101(9) 0.0133(10) 0.0037(8) 0.0012(8) 0.0023(8)
C1 0.0134(12) 0.0184(12) 0.0154(12) 0.0081(10) 0.0004(9) 0.0035(10)
C2 0.0133(12) 0.0171(12) 0.0163(12) 0.0076(10) 0.0003(9) 0.0003(9)
C10 0.0128(12) 0.0336(15) 0.0236(14) 0.0160(12) 0.0025(10) 0.0088(11)
C11 0.0191(12) 0.0106(11) 0.0110(11) 0.0037(9) 0.0036(9) 0.0037(9)
C12 0.0188(13) 0.0155(12) 0.0136(12) 0.0043(10) 0.0014(10) 0.0056(10)
C13 0.0265(14) 0.0179(12) 0.0128(12) 0.0073(10) 0.0024(10) 0.0097(11)
C14 0.0257(14) 0.0138(12) 0.0149(12) 0.0071(10) 0.0067(10) 0.0069(10)
C15 0.0185(13) 0.0135(12) 0.0150(12) 0.0046(10) 0.0042(10) 0.0033(10)
C16 0.0177(12) 0.0119(11) 0.0122(12) 0.0041(9) 0.0024(9) 0.0043(9)
C17 0.0139(12) 0.0124(11) 0.0139(12) 0.0038(9) 0.0035(9) 0.0020(9)
C20 0.0193(13) 0.0174(12) 0.0175(13) 0.0065(10) 0.0067(10) 0.0079(10)
C21 0.0166(12) 0.0133(11) 0.0110(11) 0.0045(9) 0.0042(9) 0.0061(9)
C22 0.0157(12) 0.0178(12) 0.0195(13) 0.0066(10) 0.0032(10) 0.0043(10)
C23 0.0207(13) 0.0180(13) 0.0214(13) 0.0101(11) 0.0087(11) 0.0042(10)
C24 0.0259(14) 0.0182(12) 0.0154(13) 0.0094(10) 0.0078(11) 0.0096(11)
C25 0.0198(13) 0.0195(12) 0.0128(12) 0.0060(10) 0.0041(10) 0.0070(10)
C26 0.0179(12) 0.0119(11) 0.0119(12) 0.0039(9) 0.0032(9) 0.0056(9)
C27 0.0162(12) 0.0144(12) 0.0126(12) 0.0030(9) 0.0003(9) 0.0049(10)
O1 0.0149(8) 0.0116(8) 0.0126(8) 0.0037(7) 0.0025(7) 0.0033(7)
O3 0.0122(8) 0.0199(9) 0.0176(9) 0.0073(7) -0.0003(7) 0.0016(7)
O2 0.0210(9) 0.0140(9) 0.0142(9) 0.0037(7) 0.0009(7) 0.0002(7)
P1 0.0142(3) 0.0205(3) 0.0181(3) 0.0087(3) 0.0015(3) 0.0001(3)
F1 0.0179(8) 0.0323(9) 0.0392(10) 0.0181(8) 0.0026(7) -0.0052(7)
F2 0.0367(12) 0.0365(12) 0.124(2) 0.0447(14) -0.0004(13) 0.0102(10)
F3 0.0178(8) 0.0339(9) 0.0256(9) 0.0093(7) 0.0046(7) -0.0033(7)
F4 0.0297(10) 0.0577(13) 0.0952(18) 0.0589(14) -0.0111(11) 0.0011(10)
F5 0.0551(15) 0.0869(18) 0.0235(11) -0.0108(11) 0.0120(10) -0.0387(13)
F6 0.0372(11) 0.0469(11) 0.0231(9) 0.0086(8) 0.0084(8) -0.0094(9)
O1W 0.0297(11) 0.0184(9) 0.0284(11) 0.0099(8) 0.0102(9) 0.0049(8)

loop_
_atom_type_symbol
_atom_type_description
_atom_type_scat_dispersion_real
_atom_type_scat_dispersion_imag
_atom_type_scat_source
C C 0.0033 0.0016 'International Tables Vol C Tables 4.2.6.8 and 6.1.1.4'
H H 0.0000 0.0000 'International Tables Vol C Tables 4.2.6.8 and 6.1.1.4'
O O 0.0106 0.0060 'International Tables Vol C Tables 4.2.6.8 and 6.1.1.4'
F F 0.0171 0.0103 'International Tables Vol C Tables 4.2.6.8 and 6.1.1.4'
P P 0.1023 0.0942 'International Tables Vol C Tables 4.2.6.8 and 6.1.1.4'
S S 0.1246 0.1234 'International Tables Vol C Tables 4.2.6.8 and 6.1.1.4'
Ru Ru -1.2594 0.8363 'International Tables Vol C Tables 4.2.6.8 and 6.1.1.4'
N N 0.0061 0.0033 'International Tables Vol C Tables 4.2.6.8 and 6.1.1.4'
Cl Cl 0.1484 0.1585 'International Tables Vol C Tables 4.2.6.8 and 6.1.1.4'

loop_
_geom_angle_atom_site_label_1
_geom_angle_atom_site_label_2
_geom_angle_atom_site_label_3
_geom_angle
_geom_angle_site_symmetry_1
_geom_angle_site_symmetry_3
_geom_angle_publ_flag
N1 Ru1 N2 81.79(8) . . ?
N1 Ru1 O1 88.09(7) . . ?
N2 Ru1 O1 88.17(7) . . ?
N1 Ru1 S2 172.10(6) . . ?
N2 Ru1 S2 90.32(6) . . ?
O1 Ru1 S2 92.19(5) . . ?
N1 Ru1 S1 89.50(6) . . ?
N2 Ru1 S1 171.29(6) . . ?
O1 Ru1 S1 91.39(5) . . ?
S2 Ru1 S1 98.38(2) . . ?
N1 Ru1 Cl1 87.71(5) . . ?
N2 Ru1 Cl1 88.81(5) . . ?
O1 Ru1 Cl1 175.14(5) . . ?
S2 Ru1 Cl1 91.64(2) . . ?
S1 Ru1 Cl1 91.02(2) . . ?
O3 S2 C20 105.54(11) . . ?
O3 S2 C21 106.29(11) . . ?
C20 S2 C21 97.39(11) . . ?
O3 S2 Ru1 120.82(7) . . ?
C20 S2 Ru1 114.33(9) . . ?
C21 S2 Ru1 109.69(8) . . ?
O2 S1 C10 106.78(12) . . ?
O2 S1 C11 104.97(10) . . ?
C10 S1 C11 102.39(12) . . ?
O2 S1 Ru1 116.37(8) . . ?
C10 S1 Ru1 113.90(9) . . ?
C11 S1 Ru1 111.15(9) . . ?
C17 N1 C1 117.7(2) . . ?
C17 N1 Ru1 131.28(17) . . ?
C1 N1 Ru1 109.94(14) . . ?
C27 N2 C2 117.6(2) . . ?
C27 N2 Ru1 133.02(18) . . ?
C2 N2 Ru1 109.41(15) . . ?
N1 C1 C2 106.39(19) . . ?
N2 C2 C1 107.4(2) . . ?
C12 C11 C16 120.4(2) . . ?
C12 C11 S1 118.35(19) . . ?
C16 C11 S1 120.83(19) . . ?
C11 C12 C13 120.5(2) . . ?
C14 C13 C12 119.8(2) . . ?
C15 C14 C13 119.7(2) . . ?
C14 C15 C16 121.7(2) . . ?
C15 C16 C11 117.9(2) . . ?
C15 C16 C17 114.3(2) . . ?
C11 C16 C17 127.8(2) . . ?
N1 C17 C16 127.1(2) . . ?
C22 C21 C26 121.0(2) . . ?
C22 C21 S2 116.9(2) . . ?
C26 C21 S2 121.84(18) . . ?
C21 C22 C23 119.8(2) . . ?
C24 C23 C22 120.1(2) . . ?
C23 C24 C25 119.8(2) . . ?
C24 C25 C26 121.7(2) . . ?
C25 C26 C21 117.4(2) . . ?
C25 C26 C27 116.0(2) . . ?
C21 C26 C27 126.4(2) . . ?
N2 C27 C26 126.2(2) . . ?
F5 P1 F4 91.24(16) . . ?
F5 P1 F2 90.83(16) . . ?
F4 P1 F2 177.63(14) . . ?
F5 P1 F1 90.38(11) . . ?
F4 P1 F1 90.60(10) . . ?
F2 P1 F1 90.52(11) . . ?
F5 P1 F6 178.63(12) . . ?
F4 P1 F6 89.25(13) . . ?
F2 P1 F6 88.65(13) . . ?
F1 P1 F6 90.89(10) . . ?
F5 P1 F3 90.08(10) . . ?
F4 P1 F3 89.31(10) . . ?
F2 P1 F3 89.54(11) . . ?
F1 P1 F3 179.53(11) . . ?
F6 P1 F3 88.65(9) . . ?

loop_
_geom_bond_atom_site_label_1
_geom_bond_atom_site_label_2
_geom_bond_distance
_geom_bond_site_symmetry_2
_geom_bond_publ_flag
Ru1 N1 2.065(2) . ?
Ru1 N2 2.076(2) . ?
Ru1 O1 2.1469(16) . ?
Ru1 S2 2.2428(6) . ?
Ru1 S1 2.2456(6) . ?
Ru1 Cl1 2.3733(6) . ?
S2 O3 1.4957(18) . ?
S2 C20 1.783(2) . ?
S2 C21 1.795(2) . ?
S1 O2 1.4927(18) . ?
S1 C10 1.785(3) . ?
S1 C11 1.795(2) . ?
N1 C17 1.273(3) . ?
N1 C1 1.478(3) . ?
N2 C27 1.279(3) . ?
N2 C2 1.480(3) . ?
C1 C2 1.519(3) . ?
C11 C12 1.385(3) . ?
C11 C16 1.401(3) . ?
C12 C13 1.390(3) . ?
C13 C14 1.380(4) . ?
C14 C15 1.380(4) . ?
C15 C16 1.398(3) . ?
C16 C17 1.464(3) . ?
C21 C22 1.380(3) . ?
C21 C26 1.409(3) . ?
C22 C23 1.392(4) . ?
C23 C24 1.376(4) . ?
C24 C25 1.385(4) . ?
C25 C26 1.391(3) . ?
C26 C27 1.463(3) . ?
P1 F5 1.569(2) . ?
P1 F4 1.583(2) . ?
P1 F2 1.588(2) . ?
P1 F1 1.5881(16) . ?
P1 F6 1.5971(19) . ?
P1 F3 1.6145(16) . ?

loop_
_geom_hbond_atom_site_label_D
_geom_hbond_atom_site_label_H
_geom_hbond_atom_site_label_A
_geom_hbond_distance_DH
_geom_hbond_distance_HA
_geom_hbond_distance_DA
_geom_hbond_angle_DHA
_geom_hbond_site_symmetry_A
O1W H1WB F3 0.85 2.14 2.980(3) 170.4 .
O1W H1WA S2 0.85 2.81 3.4069(19) 129.0 1_565
O1W H1WA O3 0.85 1.97 2.777(3) 158.9 1_565
O1 H1AA O2 0.85 1.92 2.760(2) 170.8 2_755
O1 H1AB O1W 0.85 1.87 2.713(3) 170.8 1_545
